data_7005817
loop_
_publ_author_name
'Barnes, Nicholas A.'
'Godfrey, Stephen M.'
'Halton, Ruth T. A.'
'Pritchard, Robin G.'
'Safi, Zaki'
'Sheffield, Joanne M.'

_publ_section_title
;
 Preference for a C3 conformation in tris-dimethylaminophosphonium
 cations: a comparison of the reactions of (Me2N)3P with I-X (X = Cl,
 Br, I, CN).
;
_journal_issue 30
_journal_name_full 'Dalton transactions (Cambridge, England : 2003)'
_journal_page_first 3252
_journal_page_last 3258
_journal_paper_doi 10.1039/b705651f
_journal_year 2007
_chemical_absolute_configuration ad
_chemical_compound_source 'synthesis as described'
_chemical_formula_moiety 'C7 H18 I1 N4 P1'
_chemical_formula_sum 'C7 H18 I N4 P'
_chemical_formula_weight 316.12
_chemical_name_systematic
;
?
;
_space_group_IT_number 29
_symmetry_cell_setting orthorhombic
_symmetry_Int_Tables_number 29
_symmetry_space_group_name_Hall 'P 2c -2ac'
_symmetry_space_group_name_H-M 'P c a 21'
_atom_sites_solution_hydrogens geom
_atom_sites_solution_primary direct
_atom_sites_solution_secondary difmap
_audit_conform_dict_location ftp://ftp.iucr.org/pub/cif_core.dic
_audit_conform_dict_name cif_core.dic
_audit_conform_dict_version 2.3
_audit_creation_date 2007-03-26T16:31:04-00:00
_audit_creation_method 'WinGX routine CIF_UPDATE'
_cell_angle_alpha 90
_cell_angle_beta 90
_cell_angle_gamma 90
_cell_formula_units_Z 8
_cell_length_a 23.2367(4)
_cell_length_b 8.22590(10)
_cell_length_c 13.8563(2)
_cell_measurement_reflns_used 3206
_cell_measurement_temperature 150(2)
_cell_measurement_theta_max 27
_cell_measurement_theta_min 2
_cell_measurement_wavelength 0.71073
_cell_volume 2648.53(7)
_computing_cell_refinement 'HKL Scalepack (Otwinowski & Minor 1997)'
_computing_data_collection 'Collect (Nonius BV, 1997-2000)'
_computing_data_reduction 'HKL Denzo and Scalepack (Otwinowski & Minor 1997)'
_computing_molecular_graphics 'Ortep-3 for Windows (Farrugia, 1997)'
_computing_publication_material 'WinGX publication routines (Farrugia, 1999)'
_computing_structure_refinement 'SHELXL-97 (Sheldrick, 1997)'
_computing_structure_solution 'SHELXS-97 (Sheldrick, 1997)'
_diffrn_ambient_temperature 150(2)
_diffrn_detector 'CCD plate'
_diffrn_detector_area_resol_mean 9
_diffrn_measured_fraction_theta_full 0.92
_diffrn_measured_fraction_theta_max 0.92
_diffrn_measurement_device '95mm CCD camera on \k-goniostat'
_diffrn_measurement_device_type KappaCCD
_diffrn_measurement_method 'CCD rotation images, thick slices'
_diffrn_orient_matrix_type 'by Nonius Collect from scalepack cell'
_diffrn_orient_matrix_UB_11 -0.108061
_diffrn_orient_matrix_UB_12 0.81277E-2
_diffrn_orient_matrix_UB_13 -0.01911
_diffrn_orient_matrix_UB_21 0.347608E-1
_diffrn_orient_matrix_UB_22 -0.448115E-1
_diffrn_orient_matrix_UB_23 -0.314098E-1
_diffrn_orient_matrix_UB_31 -0.435112E-1
_diffrn_orient_matrix_UB_32 -0.559847E-1
_diffrn_orient_matrix_UB_33 0.223668E-1
_diffrn_radiation_monochromator graphite
_diffrn_radiation_probe x-ray
_diffrn_radiation_type MoK\a
_diffrn_radiation_wavelength 0.71073
_diffrn_reflns_av_R_equivalents 0.050
_diffrn_reflns_av_unetI/netI 0.0308
_diffrn_reflns_limit_h_max 29
_diffrn_reflns_limit_h_min 0
_diffrn_reflns_limit_k_max 10
_diffrn_reflns_limit_k_min 0
_diffrn_reflns_limit_l_max 18
_diffrn_reflns_limit_l_min 0
_diffrn_reflns_number 3080
_diffrn_reflns_reduction_process
;
Scaled and merged with SORTAV
R.H. Blessing, (1987) Cryst. Rev. 1, 3-58
R.H. Blessing, (1989) J. Appl. Cryst. 22, 396-397
;
_diffrn_reflns_theta_full 28.04
_diffrn_reflns_theta_max 28.04
_diffrn_reflns_theta_min 2.94
_diffrn_source 'Enraf Nonius FR590'
_exptl_absorpt_coefficient_mu 2.51
_exptl_absorpt_correction_T_max 0.7698
_exptl_absorpt_correction_T_min 0.6749
_exptl_absorpt_correction_type multi-scan
_exptl_absorpt_process_details
;
R.H. Blessing, Acta Cryst. (1995), A51, 33-38
;
_exptl_crystal_colour colourless
_exptl_crystal_density_diffrn 1.586
_exptl_crystal_density_method 'not measured'
_exptl_crystal_description prism
_exptl_crystal_F_000 1248
_exptl_crystal_size_max 0.17
_exptl_crystal_size_mid 0.14
_exptl_crystal_size_min 0.11
_refine_diff_density_max 0.586
_refine_diff_density_min -0.836
_refine_diff_density_rms 0.086
_refine_ls_abs_structure_details 'Flack H D (1983), Acta Cryst. A39, 876-881'
_refine_ls_abs_structure_Flack 0.06(3)
_refine_ls_extinction_method none
_refine_ls_goodness_of_fit_ref 1.052
_refine_ls_hydrogen_treatment constr
_refine_ls_matrix_type full
_refine_ls_number_parameters 247
_refine_ls_number_reflns 3080
_refine_ls_number_restraints 1
_refine_ls_restrained_S_all 1.052
_refine_ls_R_factor_all 0.0536
_refine_ls_R_factor_gt 0.037
_refine_ls_shift/su_max 0.001
_refine_ls_shift/su_mean 0
_refine_ls_structure_factor_coef Fsqd
_refine_ls_weighting_details 'calc w=1/[\s^2^(Fo^2^)+(0.0224P)^2^+5.1394P] where P=(Fo^2^+2Fc^2^)/3'
_refine_ls_weighting_scheme calc
_refine_ls_wR_factor_gt 0.0729
_refine_ls_wR_factor_ref 0.0802
_reflns_number_gt 2529
_reflns_number_total 3080
_reflns_threshold_expression >2sigma(I)
_cod_data_source_file b705651f.txt
_cod_data_source_block new
_cod_database_code 7005817

loop_
_symmetry_equiv_pos_as_xyz
'x, y, z'
'-x, -y, z+1/2'
'-x+1/2, y, z+1/2'
'x+1/2, -y, z'

loop_
_atom_site_label
_atom_site_type_symbol
_atom_site_fract_x
_atom_site_fract_y
_atom_site_fract_z
_atom_site_U_iso_or_equiv
_atom_site_adp_type
_atom_site_occupancy
_atom_site_symmetry_multiplicity
_atom_site_calc_flag
_atom_site_refinement_flags
_atom_site_disorder_assembly
_atom_site_disorder_group
C1 C 0.8367(4) 0.4967(15) 0.6121(6) 0.065(2) Uani 1 1 d . . .
H1A H 0.8788 0.5036 0.6126 0.098 Uiso 1 1 calc R . .
H1B H 0.824 0.417 0.6603 0.098 Uiso 1 1 calc R . .
H1C H 0.8203 0.6034 0.6277 0.098 Uiso 1 1 calc R . .
C2 C 0.8393(4) 0.2872(9) 0.4865(6) 0.064(2) Uani 1 1 d . . .
H2A H 0.8303 0.206 0.5359 0.096 Uiso 1 1 calc R . .
H2B H 0.8811 0.2937 0.478 0.096 Uiso 1 1 calc R . .
H2C H 0.8213 0.2558 0.4253 0.096 Uiso 1 1 calc R . .
C3 C 0.7153(3) 0.8076(9) 0.5223(6) 0.0524(17) Uani 1 1 d . . .
H3A H 0.7032 0.892 0.4768 0.079 Uiso 1 1 calc R . .
H3B H 0.7235 0.8572 0.5852 0.079 Uiso 1 1 calc R . .
H3C H 0.6845 0.7271 0.5295 0.079 Uiso 1 1 calc R . .
C4 C 0.8177(3) 0.8360(9) 0.4752(7) 0.060(2) Uani 1 1 d . . .
H4A H 0.8248 0.8928 0.5362 0.09 Uiso 1 1 calc R . .
H4B H 0.8101 0.9158 0.4242 0.09 Uiso 1 1 calc R . .
H4C H 0.8516 0.7713 0.458 0.09 Uiso 1 1 calc R . .
C5 C 0.6684(3) 0.5017(14) 0.3755(6) 0.057(2) Uani 1 1 d . . .
H5A H 0.6322 0.5349 0.4057 0.086 Uiso 1 1 calc R . .
H5B H 0.6616 0.4082 0.3332 0.086 Uiso 1 1 calc R . .
H5C H 0.6839 0.5921 0.3375 0.086 Uiso 1 1 calc R . .
C6 C 0.6918(3) 0.3240(10) 0.5133(7) 0.0569(19) Uani 1 1 d . . .
H6A H 0.6888 0.2237 0.4755 0.085 Uiso 1 1 calc R . .
H6B H 0.6543 0.3499 0.5416 0.085 Uiso 1 1 calc R . .
H6C H 0.7202 0.3093 0.5649 0.085 Uiso 1 1 calc R . .
C7 C 0.7985(3) 0.5414(8) 0.3316(6) 0.0407(15) Uani 1 1 d . . .
C8 C 0.4354(4) 1.2591(9) 0.7476(8) 0.062(2) Uani 1 1 d . . .
H8A H 0.4412 1.3444 0.796 0.094 Uiso 1 1 calc R . .
H8B H 0.3941 1.2464 0.735 0.094 Uiso 1 1 calc R . .
H8C H 0.4551 1.2893 0.6877 0.094 Uiso 1 1 calc R . .
C9 C 0.4392(4) 1.0583(9) 0.8802(5) 0.0502(18) Uani 1 1 d . . .
H9A H 0.3972 1.0458 0.8797 0.075 Uiso 1 1 calc R . .
H9B H 0.4499 1.143 0.9266 0.075 Uiso 1 1 calc R . .
H9C H 0.4571 0.9552 0.8989 0.075 Uiso 1 1 calc R . .
C10 C 0.5834(3) 1.2234(9) 0.7509(8) 0.067(2) Uani 1 1 d . . .
H10A H 0.5814 1.3162 0.7067 0.1 Uiso 1 1 calc R . .
H10B H 0.6234 1.2071 0.7713 0.1 Uiso 1 1 calc R . .
H10C H 0.5594 1.2448 0.8076 0.1 Uiso 1 1 calc R . .
C11 C 0.5988(3) 1.0182(11) 0.6221(6) 0.063(2) Uani 1 1 d . . .
H11A H 0.6386 1.0069 0.6445 0.094 Uiso 1 1 calc R . .
H11B H 0.5974 1.0962 0.5687 0.094 Uiso 1 1 calc R . .
H11C H 0.5846 0.9124 0.5999 0.094 Uiso 1 1 calc R . .
C12 C 0.4511(3) 0.7146(8) 0.7521(7) 0.0464(15) Uani 1 1 d . . .
H12A H 0.4467 0.6589 0.8142 0.07 Uiso 1 1 calc R . .
H12B H 0.454 0.6338 0.7003 0.07 Uiso 1 1 calc R . .
H12C H 0.4176 0.7844 0.7406 0.07 Uiso 1 1 calc R . .
C13 C 0.5570(3) 0.7288(10) 0.7797(7) 0.060(3) Uani 1 1 d . . .
H13A H 0.5648 0.6437 0.7319 0.089 Uiso 1 1 calc R . .
H13B H 0.5527 0.6794 0.8436 0.089 Uiso 1 1 calc R . .
H13C H 0.5891 0.8061 0.7808 0.089 Uiso 1 1 calc R . .
C14 C 0.4656(3) 0.9958(8) 0.6009(5) 0.0387(14) Uani 1 1 d . . .
I1 I 0.78052(2) 1.05371(7) 0.75349(4) 0.06391(16) Uani 1 1 d . . .
I2 I 1.01580(2) 0.50157(9) 0.51677(4) 0.06266(16) Uani 1 1 d . . .
N1 N 0.8172(2) 0.4463(6) 0.5168(4) 0.0392(12) Uani 1 1 d . . .
N2 N 0.7673(2) 0.7276(6) 0.4859(4) 0.0400(13) Uani 1 1 d . . .
N3 N 0.7099(2) 0.4566(7) 0.4507(4) 0.0385(12) Uani 1 1 d . . .
N4 N 0.8128(3) 0.5446(7) 0.2552(7) 0.0556(14) Uani 1 1 d . . .
N5 N 0.4590(2) 1.1047(6) 0.7838(4) 0.0416(13) Uani 1 1 d . . .
N6 N 0.5626(2) 1.0766(7) 0.7016(4) 0.0432(13) Uani 1 1 d . . .
N7 N 0.5036(2) 0.8147(5) 0.7538(5) 0.0375(11) Uani 1 1 d . . .
N8 N 0.4441(2) 0.9951(8) 0.5263(6) 0.0521(14) Uani 1 1 d . . .
P1 P 0.77121(6) 0.54304(18) 0.45480(11) 0.0303(3) Uani 1 1 d . . .
P2 P 0.50030(7) 0.9986(2) 0.71790(11) 0.0304(3) Uani 1 1 d . . .

loop_
_atom_site_aniso_label
_atom_site_aniso_U_11
_atom_site_aniso_U_22
_atom_site_aniso_U_33
_atom_site_aniso_U_23
_atom_site_aniso_U_13
_atom_site_aniso_U_12
C1 0.069(5) 0.071(5) 0.056(5) -0.005(5) -0.025(4) 0.011(5)
C2 0.076(5) 0.049(4) 0.067(5) -0.001(4) 0.004(5) 0.028(4)
C3 0.054(4) 0.051(4) 0.053(4) -0.006(4) 0.004(4) 0.016(3)
C4 0.063(5) 0.044(4) 0.074(5) -0.012(4) 0.006(4) -0.014(4)
C5 0.030(3) 0.098(6) 0.043(4) 0.008(4) -0.012(3) -0.007(4)
C6 0.053(4) 0.060(5) 0.058(5) 0.010(4) 0.001(4) -0.015(3)
C7 0.028(3) 0.042(4) 0.052(4) -0.006(3) -0.001(3) -0.002(3)
C8 0.084(6) 0.048(4) 0.055(5) 0.012(5) 0.019(5) 0.028(4)
C9 0.053(4) 0.058(4) 0.039(4) -0.003(3) 0.010(3) 0.001(4)
C10 0.062(5) 0.064(5) 0.074(5) -0.023(6) -0.004(5) -0.028(4)
C11 0.036(4) 0.089(6) 0.064(5) -0.019(5) 0.021(4) -0.018(4)
C12 0.037(3) 0.041(3) 0.061(4) 0.011(4) -0.008(4) -0.007(3)
C13 0.042(4) 0.052(4) 0.085(7) 0.017(4) -0.011(4) 0.006(3)
C14 0.031(3) 0.038(3) 0.047(4) -0.002(3) 0.001(3) 0.001(3)
I1 0.0666(3) 0.0753(3) 0.0499(3) -0.0003(3) -0.0053(3) -0.0127(3)
I2 0.0624(3) 0.0739(3) 0.0517(3) -0.0039(3) 0.0177(3) -0.0058(3)
N1 0.036(3) 0.048(3) 0.033(3) 0.003(3) -0.008(3) 0.010(2)
N2 0.041(3) 0.029(3) 0.049(3) -0.005(2) 0.005(2) -0.001(2)
N3 0.032(3) 0.049(3) 0.035(3) 0.004(2) -0.001(2) -0.008(2)
N4 0.054(3) 0.066(4) 0.046(3) -0.002(4) 0.008(4) -0.003(3)
N5 0.047(3) 0.041(3) 0.037(3) 0.003(2) 0.012(2) 0.011(3)
N6 0.037(3) 0.050(3) 0.042(3) -0.006(3) 0.004(3) -0.012(2)
N7 0.029(2) 0.033(2) 0.050(3) 0.005(3) 0.003(3) 0.001(2)
N8 0.042(3) 0.070(4) 0.044(3) -0.002(3) -0.011(3) -0.002(3)
P1 0.0259(7) 0.0350(8) 0.0299(8) -0.0020(6) -0.0001(6) 0.0008(6)
P2 0.0287(7) 0.0314(7) 0.0310(7) 0.0003(6) 0.0009(6) -0.0002(6)

loop_
_atom_type_symbol
_atom_type_description
_atom_type_scat_dispersion_real
_atom_type_scat_dispersion_imag
_atom_type_scat_source
C C 0.0033 0.0016 'International Tables Vol C Tables 4.2.6.8 and 6.1.1.4'
H H 0 0 'International Tables Vol C Tables 4.2.6.8 and 6.1.1.4'
I I -0.4742 1.8119 'International Tables Vol C Tables 4.2.6.8 and 6.1.1.4'
N N 0.0061 0.0033 'International Tables Vol C Tables 4.2.6.8 and 6.1.1.4'
P P 0.1023 0.0942 'International Tables Vol C Tables 4.2.6.8 and 6.1.1.4'

loop_
_geom_angle_atom_site_label_1
_geom_angle_atom_site_label_2
_geom_angle_atom_site_label_3
_geom_angle
_geom_angle_site_symmetry_1
_geom_angle_site_symmetry_3
_geom_angle_publ_flag
N1 C1 H1A 109.5 . . ?
N1 C1 H1B 109.5 . . ?
H1A C1 H1B 109.5 . . ?
N1 C1 H1C 109.5 . . ?
H1A C1 H1C 109.5 . . ?
H1B C1 H1C 109.5 . . ?
N1 C2 H2A 109.5 . . ?
N1 C2 H2B 109.5 . . ?
H2A C2 H2B 109.5 . . ?
N1 C2 H2C 109.5 . . ?
H2A C2 H2C 109.5 . . ?
H2B C2 H2C 109.5 . . ?
N2 C3 H3A 109.5 . . ?
N2 C3 H3B 109.5 . . ?
H3A C3 H3B 109.5 . . ?
N2 C3 H3C 109.5 . . ?
H3A C3 H3C 109.5 . . ?
H3B C3 H3C 109.5 . . ?
N2 C4 H4A 109.5 . . ?
N2 C4 H4B 109.5 . . ?
H4A C4 H4B 109.5 . . ?
N2 C4 H4C 109.5 . . ?
H4A C4 H4C 109.5 . . ?
H4B C4 H4C 109.5 . . ?
N3 C5 H5A 109.5 . . ?
N3 C5 H5B 109.5 . . ?
H5A C5 H5B 109.5 . . ?
N3 C5 H5C 109.5 . . ?
H5A C5 H5C 109.5 . . ?
H5B C5 H5C 109.5 . . ?
N3 C6 H6A 109.5 . . ?
N3 C6 H6B 109.5 . . ?
H6A C6 H6B 109.5 . . ?
N3 C6 H6C 109.5 . . ?
H6A C6 H6C 109.5 . . ?
H6B C6 H6C 109.5 . . ?
N4 C7 P1 176.6(7) . . ?
N5 C8 H8A 109.5 . . ?
N5 C8 H8B 109.5 . . ?
H8A C8 H8B 109.5 . . ?
N5 C8 H8C 109.5 . . ?
H8A C8 H8C 109.5 . . ?
H8B C8 H8C 109.5 . . ?
N5 C9 H9A 109.5 . . ?
N5 C9 H9B 109.5 . . ?
H9A C9 H9B 109.5 . . ?
N5 C9 H9C 109.5 . . ?
H9A C9 H9C 109.5 . . ?
H9B C9 H9C 109.5 . . ?
N6 C10 H10A 109.5 . . ?
N6 C10 H10B 109.5 . . ?
H10A C10 H10B 109.5 . . ?
N6 C10 H10C 109.5 . . ?
H10A C10 H10C 109.5 . . ?
H10B C10 H10C 109.5 . . ?
N6 C11 H11A 109.5 . . ?
N6 C11 H11B 109.5 . . ?
H11A C11 H11B 109.5 . . ?
N6 C11 H11C 109.5 . . ?
H11A C11 H11C 109.5 . . ?
H11B C11 H11C 109.5 . . ?
N7 C12 H12A 109.5 . . ?
N7 C12 H12B 109.5 . . ?
H12A C12 H12B 109.5 . . ?
N7 C12 H12C 109.5 . . ?
H12A C12 H12C 109.5 . . ?
H12B C12 H12C 109.5 . . ?
N7 C13 H13A 109.5 . . ?
N7 C13 H13B 109.5 . . ?
H13A C13 H13B 109.5 . . ?
N7 C13 H13C 109.5 . . ?
H13A C13 H13C 109.5 . . ?
H13B C13 H13C 109.5 . . ?
N8 C14 P2 179.3(7) . . ?
C1 N1 C2 113.8(6) . . ?
C1 N1 P1 123.9(5) . . ?
C2 N1 P1 122.0(5) . . ?
C3 N2 C4 114.6(5) . . ?
C3 N2 P1 125.0(4) . . ?
C4 N2 P1 120.4(5) . . ?
C6 N3 C5 115.1(6) . . ?
C6 N3 P1 124.8(5) . . ?
C5 N3 P1 120.0(5) . . ?
C9 N5 C8 114.7(6) . . ?
C9 N5 P2 124.9(5) . . ?
C8 N5 P2 120.3(5) . . ?
C11 N6 C10 115.5(6) . . ?
C11 N6 P2 119.6(5) . . ?
C10 N6 P2 124.2(5) . . ?
C13 N7 C12 115.7(5) . . ?
C13 N7 P2 124.9(4) . . ?
C12 N7 P2 119.1(4) . . ?
N2 P1 N1 111.9(3) . . ?
N2 P1 N3 112.7(3) . . ?
N1 P1 N3 113.5(3) . . ?
N2 P1 C7 106.4(3) . . ?
N1 P1 C7 105.6(3) . . ?
N3 P1 C7 105.9(3) . . ?
N5 P2 N7 111.8(3) . . ?
N5 P2 N6 114.1(3) . . ?
N7 P2 N6 112.4(3) . . ?
N5 P2 C14 104.7(3) . . ?
N7 P2 C14 106.8(3) . . ?
N6 P2 C14 106.3(3) . . ?

loop_
_geom_bond_atom_site_label_1
_geom_bond_atom_site_label_2
_geom_bond_distance
_geom_bond_site_symmetry_2
_geom_bond_publ_flag
C1 N1 1.458(10) . ?
C1 H1A 0.98 . ?
C1 H1B 0.98 . ?
C1 H1C 0.98 . ?
C2 N1 1.467(9) . ?
C2 H2A 0.98 . ?
C2 H2B 0.98 . ?
C2 H2C 0.98 . ?
C3 N2 1.465(8) . ?
C3 H3A 0.98 . ?
C3 H3B 0.98 . ?
C3 H3C 0.98 . ?
C4 N2 1.480(9) . ?
C4 H4A 0.98 . ?
C4 H4B 0.98 . ?
C4 H4C 0.98 . ?
C5 N3 1.465(9) . ?
C5 H5A 0.98 . ?
C5 H5B 0.98 . ?
C5 H5C 0.98 . ?
C6 N3 1.456(9) . ?
C6 H6A 0.98 . ?
C6 H6B 0.98 . ?
C6 H6C 0.98 . ?
C7 N4 1.111(11) . ?
C7 P1 1.820(8) . ?
C8 N5 1.472(8) . ?
C8 H8A 0.98 . ?
C8 H8B 0.98 . ?
C8 H8C 0.98 . ?
C9 N5 1.463(8) . ?
C9 H9A 0.98 . ?
C9 H9B 0.98 . ?
C9 H9C 0.98 . ?
C10 N6 1.469(9) . ?
C10 H10A 0.98 . ?
C10 H10B 0.98 . ?
C10 H10C 0.98 . ?
C11 N6 1.467(9) . ?
C11 H11A 0.98 . ?
C11 H11B 0.98 . ?
C11 H11C 0.98 . ?
C12 N7 1.473(7) . ?
C12 H12A 0.98 . ?
C12 H12B 0.98 . ?
C12 H12C 0.98 . ?
C13 N7 1.472(8) . ?
C13 H13A 0.98 . ?
C13 H13B 0.98 . ?
C13 H13C 0.98 . ?
C14 N8 1.148(10) . ?
C14 P2 1.811(7) . ?
N1 P1 1.584(5) . ?
N2 P1 1.580(5) . ?
N3 P1 1.594(5) . ?
N5 P2 1.587(5) . ?
N6 P2 1.600(5) . ?
N7 P2 1.594(5) . ?

loop_
_geom_torsion_atom_site_label_1
_geom_torsion_atom_site_label_2
_geom_torsion_atom_site_label_3
_geom_torsion_atom_site_label_4
_geom_torsion
_geom_torsion_site_symmetry_1
_geom_torsion_site_symmetry_2
_geom_torsion_site_symmetry_3
_geom_torsion_site_symmetry_4
_geom_torsion_publ_flag
C3 N2 P1 N1 -120.0(6) . . . . ?
C4 N2 P1 N1 62.9(7) . . . . ?
C3 N2 P1 N3 9.3(7) . . . . ?
C4 N2 P1 N3 -167.8(6) . . . . ?
C3 N2 P1 C7 125.0(6) . . . . ?
C4 N2 P1 C7 -52.1(6) . . . . ?
C1 N1 P1 N2 22.5(7) . . . . ?
C2 N1 P1 N2 -164.1(6) . . . . ?
C1 N1 P1 N3 -106.5(7) . . . . ?
C2 N1 P1 N3 66.9(6) . . . . ?
C1 N1 P1 C7 137.9(7) . . . . ?
C2 N1 P1 C7 -48.7(6) . . . . ?
C6 N3 P1 N2 -115.0(6) . . . . ?
C5 N3 P1 N2 69.4(7) . . . . ?
C6 N3 P1 N1 13.6(7) . . . . ?
C5 N3 P1 N1 -162.0(6) . . . . ?
C6 N3 P1 C7 129.1(6) . . . . ?
C5 N3 P1 C7 -46.6(7) . . . . ?
N4 C7 P1 N2 -61(11) . . . . ?
N4 C7 P1 N1 18E1(10) . . . . ?
N4 C7 P1 N3 59(11) . . . . ?
C9 N5 P2 N7 16.7(7) . . . . ?
C8 N5 P2 N7 -160.5(6) . . . . ?
C9 N5 P2 N6 -112.3(6) . . . . ?
C8 N5 P2 N6 70.5(7) . . . . ?
C9 N5 P2 C14 131.9(6) . . . . ?
C8 N5 P2 C14 -45.3(7) . . . . ?
C13 N7 P2 N5 -123.6(7) . . . . ?
C12 N7 P2 N5 63.2(7) . . . . ?
C13 N7 P2 N6 6.3(8) . . . . ?
C12 N7 P2 N6 -166.9(6) . . . . ?
C13 N7 P2 C14 122.5(7) . . . . ?
C12 N7 P2 C14 -50.7(7) . . . . ?
C11 N6 P2 N5 -162.7(6) . . . . ?
C10 N6 P2 N5 6.7(8) . . . . ?
C11 N6 P2 N7 68.7(7) . . . . ?
C10 N6 P2 N7 -122.0(7) . . . . ?
C11 N6 P2 C14 -47.8(7) . . . . ?
C10 N6 P2 C14 121.5(7) . . . . ?
N8 C14 P2 N5 11E1(6) . . . . ?
N8 C14 P2 N7 -13E1(6) . . . . ?
N8 C14 P2 N6 -1E1(6) . . . . ?
